data_7044244
loop_
_publ_author_name
'Chu, Xiaoxiao'
'Yu, Xin'
'Raje, Sakthi'
'Angamuthu, Raja'
'Ma, Jian-ping'
'Tung, Chen-Ho'
'Wang, Wenguang'

_publ_section_title
;
 Synthetic [NiFe] Models with a Fluxional CO ligand
;
_journal_name_full 'Dalton Trans.'
_journal_paper_doi 10.1039/C7DT02892J
_journal_year 2017
_chemical_formula_moiety 'C44 H45 Fe Ni O P2 S2, 2(B F4)'
_chemical_formula_sum 'C44 H42 B2 F8 Fe Ni O P2 S2'
_chemical_formula_weight 1001.01
_chemical_name_systematic
;
 ?
;
_space_group_crystal_system monoclinic
_space_group_IT_number 14
_space_group_name_Hall '-P 2ybc'
_space_group_name_H-M_alt 'P 1 21/c 1'
_symmetry_space_group_name_Hall '-P 2ybc'
_symmetry_space_group_name_H-M 'P 1 21/c 1'
_atom_sites_solution_hydrogens geom
_audit_creation_date 2017-07-07
_audit_creation_method
;
Olex2 1.2
(compiled 2017.03.28 svn.r3405 for OlexSys, GUI svn.r5337)
;
_audit_update_record
;
2017-07-10 deposited with the CCDC.
2017-09-15 downloaded from the CCDC.
;
_cell_angle_alpha 90
_cell_angle_beta 94.973(4)
_cell_angle_gamma 90
_cell_formula_units_Z 4
_cell_length_a 10.9924(4)
_cell_length_b 15.2087(4)
_cell_length_c 28.0744(12)
_cell_measurement_reflns_used 4662
_cell_measurement_temperature 293(2)
_cell_measurement_theta_max 70.5520
_cell_measurement_theta_min 4.3030
_cell_volume 4675.8(3)
_computing_molecular_graphics 'Olex2 (Dolomanov et al., 2009)'
_computing_publication_material 'Olex2 (Dolomanov et al., 2009)'
_computing_structure_refinement 'ShelXL (Sheldrick, 2015)'
_diffrn_ambient_temperature 293(2)
_diffrn_measured_fraction_theta_full 0.993
_diffrn_measured_fraction_theta_max 0.975
_diffrn_measurement_device_type 'BRUKER APEXII'
_diffrn_radiation_type CuK\a
_diffrn_radiation_wavelength 1.54184
_diffrn_reflns_av_R_equivalents 0.0613
_diffrn_reflns_av_unetI/netI 0.0819
_diffrn_reflns_Laue_measured_fraction_full 0.993
_diffrn_reflns_Laue_measured_fraction_max 0.975
_diffrn_reflns_limit_h_max 13
_diffrn_reflns_limit_h_min -13
_diffrn_reflns_limit_k_max 18
_diffrn_reflns_limit_k_min -13
_diffrn_reflns_limit_l_max 33
_diffrn_reflns_limit_l_min -34
_diffrn_reflns_number 17804
_diffrn_reflns_point_group_measured_fraction_full 0.993
_diffrn_reflns_point_group_measured_fraction_max 0.975
_diffrn_reflns_theta_full 67.684
_diffrn_reflns_theta_max 70.806
_diffrn_reflns_theta_min 3.160
_exptl_absorpt_coefficient_mu 5.031
_exptl_crystal_density_diffrn 1.422
_exptl_crystal_description solid
_exptl_crystal_F_000 2048
_refine_diff_density_max 1.995
_refine_diff_density_min -1.204
_refine_diff_density_rms 0.163
_refine_ls_extinction_method none
_refine_ls_goodness_of_fit_ref 1.066
_refine_ls_hydrogen_treatment constr
_refine_ls_matrix_type full
_refine_ls_number_parameters 531
_refine_ls_number_reflns 8780
_refine_ls_number_restraints 73
_refine_ls_restrained_S_all 1.063
_refine_ls_R_factor_all 0.1724
_refine_ls_R_factor_gt 0.1362
_refine_ls_shift/su_max 0.000
_refine_ls_shift/su_mean 0.000
_refine_ls_structure_factor_coef Fsqd
_refine_ls_weighting_details 'w=1/[\s^2^(Fo^2^)+(0.1158P)^2^+95.5171P] where P=(Fo^2^+2Fc^2^)/3'
_refine_ls_weighting_scheme calc
_refine_ls_wR_factor_gt 0.3272
_refine_ls_wR_factor_ref 0.3509
_reflns_Friedel_coverage 0.000
_reflns_number_gt 6155
_reflns_number_total 8780
_reflns_threshold_expression 'I > 2\s(I)'
_cod_data_source_file c7dt02892j2.cif
_cod_data_source_block p
_cod_database_code 7044244
_shelxl_version_number 2013-4
_shelx_space_group_comment
;
The symmetry employed for this shelxl refinement is uniquely defined
by the following loop, which should always be used as a source of
symmetry information in preference to the above space-group names.
They are only intended as comments.
;
_olex2_refinement_description
;
1. Fixed Uiso
 At 1.2 times of:
  All C(H) groups, All C(H,H) groups
 At 1.5 times of:
  All C(H,H,H) groups
2. Restrained distances
 C43-C58
 1.55 with sigma of 0.01
3. Uiso/Uaniso restraints and constraints
C4 \\sim C5 \\sim C6 \\sim C1 \\sim C2 \\sim C3: within 1.7A with sigma of
0.004 and sigma for terminal atoms of 0.008
C8 \\sim C7 \\sim C9 \\sim C10 \\sim C11 \\sim C12: within 1.7A with sigma of
0.004 and sigma for terminal atoms of 0.08
4.a Secondary CH2 refined with riding coordinates:
 C31(H31A,H31B), C32(H32A,H32B), C33(H33A,H33B)
4.b Aromatic/amide H refined with riding coordinates:
 C3(H3), C4(H4), C5(H5), C6(H6), C9(H9), C11(H11), C12(H12), C7(H7), C8(H8),
 C14(H14), C15(H15), C16(H16), C17(H17), C13(H13), C19(H19), C20(H20), C21(H21),
  C22(H22), C23(H23), C26(H26), C27(H27), C28(H28), C29(H29), C30(H30)
4.c Fitted hexagon refined as free rotating group:
 C9(C10,C11,C12,C7,C8), C14(C15,C16,C17,C18,C13)
4.d Idealised Me refined as rotating group:
 C34(H34A,H34B,H34C), C35(H35A,H35B,H35C), C36(H36A,H36B,H36C), C37(H37A,H37B,
 H37C), C58(H58A,H58B,H58C)
;
_olex2_submission_special_instructions 'No special instructions were received'

loop_
_space_group_symop_operation_xyz
'x, y, z'
'-x, y+1/2, -z+1/2'
'-x, -y, -z'
'x, -y-1/2, z-1/2'

loop_
_atom_site_label
_atom_site_type_symbol
_atom_site_fract_x
_atom_site_fract_y
_atom_site_fract_z
_atom_site_U_iso_or_equiv
_atom_site_adp_type
_atom_site_occupancy
_atom_site_site_symmetry_order
_atom_site_calc_flag
_atom_site_refinement_flags_posn
_atom_site_refinement_flags_adp
C1 C 1.0671(10) 0.6799(7) 0.3037(4) 0.0367(17) Uani 1 1 d . U
C2 C 1.0258(10) 0.6192(7) 0.3370(5) 0.0368(17) Uani 1 1 d . U
C3 C 1.0894(11) 0.5414(7) 0.3454(5) 0.0399(17) Uani 1 1 d . U
H3 H 1.0652 0.5020 0.3681 0.048 Uiso 1 1 calc R .
C4 C 1.1881(11) 0.5221(8) 0.3205(5) 0.0416(18) Uani 1 1 d . U
H4 H 1.2277 0.4684 0.3251 0.050 Uiso 1 1 calc R .
C5 C 1.2291(11) 0.5828(8) 0.2882(5) 0.0419(18) Uani 1 1 d . U
H5 H 1.2984 0.5704 0.2726 0.050 Uiso 1 1 calc R .
C6 C 1.1684(10) 0.6604(7) 0.2793(5) 0.0394(17) Uani 1 1 d . U
H6 H 1.1949 0.6999 0.2572 0.047 Uiso 1 1 calc R .
C9 C 0.7857(7) 0.4812(5) 0.3641(3) 0.0498(19) Uani 1 1 d . U
H9 H 0.8477 0.4669 0.3875 0.060 Uiso 1 1 calc R .
C10 C 0.7761(7) 0.5664(4) 0.3463(3) 0.0452(19) Uani 1 1 d G U
C11 C 0.6834(7) 0.5876(4) 0.3113(3) 0.0462(19) Uani 1 1 d G U
H11 H 0.6770 0.6447 0.2994 0.055 Uiso 1 1 calc R .
C12 C 0.6004(7) 0.5237(5) 0.2942(3) 0.0493(19) Uani 1 1 d G U
H12 H 0.5384 0.5380 0.2708 0.059 Uiso 1 1 calc R .
C7 C 0.6100(7) 0.4386(4) 0.3120(3) 0.052(2) Uani 1 1 d G U
H7 H 0.5545 0.3958 0.3006 0.063 Uiso 1 1 calc R .
C8 C 0.7027(8) 0.4173(4) 0.3470(3) 0.053(2) Uani 1 1 d G U
H8 H 0.7091 0.3603 0.3590 0.063 Uiso 1 1 calc R .
C14 C 1.0608(8) 0.6226(6) 0.4999(3) 0.054(4) Uani 1 1 d . .
H14 H 1.1396 0.6277 0.5146 0.065 Uiso 1 1 calc R .
C15 C 0.9644(10) 0.6029(6) 0.5270(2) 0.059(4) Uani 1 1 d G .
H15 H 0.9788 0.5947 0.5599 0.071 Uiso 1 1 calc R .
C16 C 0.8466(9) 0.5954(6) 0.5051(3) 0.062(4) Uani 1 1 d G .
H16 H 0.7821 0.5822 0.5232 0.074 Uiso 1 1 calc R .
C17 C 0.8252(7) 0.6076(6) 0.4560(3) 0.055(4) Uani 1 1 d G .
H17 H 0.7463 0.6025 0.4413 0.066 Uiso 1 1 calc R .
C18 C 0.9215(8) 0.6273(5) 0.4289(2) 0.046(3) Uani 1 1 d G .
C13 C 1.0394(7) 0.6348(5) 0.4508(3) 0.049(3) Uani 1 1 d G .
H13 H 1.1038 0.6480 0.4327 0.059 Uiso 1 1 calc R .
C19 C 0.8012(12) 0.7649(7) 0.2159(4) 0.039(3) Uani 1 1 d . .
H19 H 0.7462 0.7575 0.2390 0.047 Uiso 1 1 calc R .
C20 C 0.7615(12) 0.7615(8) 0.1683(4) 0.041(3) Uani 1 1 d . .
H20 H 0.6796 0.7509 0.1588 0.049 Uiso 1 1 calc R .
C21 C 0.8452(13) 0.7742(8) 0.1342(5) 0.044(3) Uani 1 1 d . .
H21 H 0.8192 0.7726 0.1018 0.052 Uiso 1 1 calc R .
C22 C 0.9683(12) 0.7893(8) 0.1490(4) 0.044(3) Uani 1 1 d . .
H22 H 1.0239 0.7975 0.1262 0.052 Uiso 1 1 calc R .
C23 C 1.0072(12) 0.7922(7) 0.1957(4) 0.039(3) Uani 1 1 d . .
H23 H 1.0892 0.8028 0.2050 0.047 Uiso 1 1 calc R .
C24 C 0.9261(11) 0.7797(7) 0.2298(4) 0.034(2) Uani 1 1 d . .
C25 C 1.0918(10) 0.8685(7) 0.2983(4) 0.034(2) Uani 1 1 d . .
C26 C 1.1982(10) 0.8618(7) 0.3288(5) 0.040(3) Uani 1 1 d . .
H26 H 1.2169 0.8103 0.3457 0.048 Uiso 1 1 calc R .
C27 C 1.2754(11) 0.9335(8) 0.3333(5) 0.046(3) Uani 1 1 d . .
H27 H 1.3468 0.9294 0.3535 0.055 Uiso 1 1 calc R .
C28 C 1.2503(12) 1.0111(8) 0.3088(5) 0.048(3) Uani 1 1 d . .
H28 H 1.3048 1.0579 0.3122 0.058 Uiso 1 1 calc R .
C29 C 1.1413(12) 1.0186(9) 0.2787(5) 0.048(3) Uani 1 1 d . .
H29 H 1.1228 1.0709 0.2625 0.057 Uiso 1 1 calc R .
C30 C 1.0619(12) 0.9480(7) 0.2734(5) 0.040(3) Uani 1 1 d . .
H30 H 0.9897 0.9526 0.2536 0.048 Uiso 1 1 calc R .
C31 C 0.6267(12) 0.9050(9) 0.2981(5) 0.048(3) Uani 1 1 d . .
H31A H 0.5752 0.9513 0.3091 0.058 Uiso 1 1 calc R .
H31B H 0.6276 0.9115 0.2638 0.058 Uiso 1 1 calc R .
C32 C 0.5680(12) 0.8169(9) 0.3080(5) 0.048(3) Uani 1 1 d . .
H32A H 0.4862 0.8170 0.2919 0.058 Uiso 1 1 calc R .
H32B H 0.6137 0.7715 0.2931 0.058 Uiso 1 1 calc R .
C33 C 0.5581(10) 0.7906(8) 0.3593(5) 0.042(3) Uani 1 1 d . .
H33A H 0.5214 0.7326 0.3594 0.050 Uiso 1 1 calc R .
H33B H 0.5023 0.8309 0.3729 0.050 Uiso 1 1 calc R .
C34 C 0.8525(14) 0.8270(9) 0.5045(5) 0.056(4) Uani 1 1 d . .
H34A H 0.7695 0.8173 0.5112 0.083 Uiso 1 1 calc GR .
H34B H 0.9024 0.8360 0.5339 0.083 Uiso 1 1 calc GR .
H34C H 0.8816 0.7767 0.4882 0.083 Uiso 1 1 calc GR .
C35 C 0.6838(14) 0.9932(10) 0.5078(6) 0.059(4) Uani 1 1 d . .
H35A H 0.6215 1.0310 0.4931 0.089 Uiso 1 1 calc GR .
H35B H 0.7182 1.0193 0.5371 0.089 Uiso 1 1 calc GR .
H35C H 0.6488 0.9372 0.5146 0.089 Uiso 1 1 calc GR .
C36 C 0.7775(12) 1.1355(7) 0.4310(6) 0.052(4) Uani 1 1 d . .
H36A H 0.7739 1.1469 0.3973 0.077 Uiso 1 1 calc GR .
H36B H 0.8316 1.1769 0.4477 0.077 Uiso 1 1 calc GR .
H36C H 0.6974 1.1412 0.4418 0.077 Uiso 1 1 calc GR .
C37 C 0.9994(15) 1.0501(9) 0.3837(5) 0.056(4) Uani 1 1 d . .
H37A H 1.0389 1.0064 0.3658 0.085 Uiso 1 1 calc GR .
H37B H 1.0599 1.0874 0.4000 0.085 Uiso 1 1 calc GR .
H37C H 0.9461 1.0848 0.3623 0.085 Uiso 1 1 calc GR .
C39 C 0.9266(11) 1.0059(8) 0.4195(5) 0.041(3) Uani 1 1 d . .
C40 C 0.8241(12) 1.0436(7) 0.4409(5) 0.042(3) Uani 1 1 d . .
C41 C 0.7836(11) 0.9806(7) 0.4740(4) 0.038(3) Uani 1 1 d . .
C42 C 0.8592(11) 0.9084(8) 0.4728(4) 0.041(3) Uani 1 1 d . .
C43 C 0.9446(10) 0.9218(8) 0.4403(4) 0.039(3) Uani 1 1 d D .
C44 C 0.6104(11) 0.9737(7) 0.3985(5) 0.042(3) Uani 1 1 d . .
C58 C 1.0541(10) 0.8619(8) 0.4327(5) 0.050(3) Uani 1 1 d D .
H58A H 1.1068 0.8909 0.4121 0.076 Uiso 1 1 calc GR .
H58B H 1.0253 0.8078 0.4182 0.076 Uiso 1 1 calc GR .
H58C H 1.0984 0.8498 0.4629 0.076 Uiso 1 1 calc GR .
Fe1 Fe 0.76539(16) 0.92762(11) 0.40455(7) 0.0344(5) Uani 1 1 d . .
Ni1 Ni 0.83920(16) 0.78445(11) 0.34517(7) 0.0285(4) Uani 1 1 d . .
O1 O 0.5172(9) 1.0084(7) 0.3977(4) 0.069(3) Uani 1 1 d . .
P1 P 0.8907(2) 0.64951(17) 0.36558(10) 0.0302(6) Uani 1 1 d . .
P2 P 0.9791(2) 0.78047(17) 0.29390(10) 0.0292(6) Uani 1 1 d . .
S1 S 0.7831(3) 0.92243(17) 0.32558(10) 0.0342(6) Uani 1 1 d . .
S2 S 0.6999(2) 0.78785(18) 0.39856(11) 0.0350(6) Uani 1 1 d . .
B1 B 0.5749(14) 0.1865(9) 0.3110(6) 0.045(3) Uani 1 1 d . .
F1 F 0.6310(15) 0.1067(7) 0.3151(4) 0.127(6) Uani 1 1 d . .
F2 F 0.6437(11) 0.2437(7) 0.2863(5) 0.116(5) Uani 1 1 d . .
F3 F 0.4703(11) 0.1754(10) 0.2826(4) 0.111(4) Uani 1 1 d . .
F4 F 0.5515(8) 0.2224(6) 0.3540(3) 0.069(2) Uani 1 1 d . .
B2 B 0.353(2) 0.7484(15) 0.4457(9) 0.078(6) Uani 1 1 d . .
F5 F 0.3031(12) 0.7039(9) 0.4070(4) 0.105(4) Uani 1 1 d . .
F6 F 0.4757(10) 0.7151(10) 0.4573(5) 0.118(5) Uani 1 1 d . .
F7 F 0.3634(13) 0.8321(8) 0.4356(5) 0.111(4) Uani 1 1 d . .
F8 F 0.2964(11) 0.7341(10) 0.4867(4) 0.116(5) Uani 1 1 d . .

loop_
_atom_site_aniso_label
_atom_site_aniso_U_11
_atom_site_aniso_U_22
_atom_site_aniso_U_33
_atom_site_aniso_U_23
_atom_site_aniso_U_13
_atom_site_aniso_U_12
C1 0.031(3) 0.021(3) 0.058(4) -0.002(3) 0.005(3) 0.000(3)
C2 0.031(3) 0.019(3) 0.060(4) -0.001(3) 0.004(3) 0.001(3)
C3 0.035(4) 0.021(3) 0.064(4) 0.002(3) 0.006(3) 0.003(3)
C4 0.036(4) 0.022(3) 0.067(4) -0.001(3) 0.009(3) 0.005(3)
C5 0.035(4) 0.025(3) 0.066(4) -0.002(3) 0.010(3) 0.004(3)
C6 0.031(3) 0.025(3) 0.063(4) 0.000(3) 0.008(3) 0.000(3)
C9 0.051(4) 0.022(3) 0.076(5) -0.001(3) 0.004(4) -0.007(3)
C10 0.046(4) 0.019(3) 0.071(5) -0.001(3) 0.009(4) -0.007(3)
C11 0.048(4) 0.021(3) 0.071(5) -0.002(3) 0.008(4) -0.005(3)
C12 0.049(4) 0.025(3) 0.074(5) -0.004(3) 0.005(4) -0.010(3)
C7 0.052(4) 0.026(3) 0.079(5) -0.004(4) 0.004(4) -0.013(3)
C8 0.053(4) 0.025(3) 0.080(5) -0.001(4) 0.002(4) -0.012(3)
C14 0.075(10) 0.028(6) 0.057(8) -0.008(6) -0.009(7) 0.007(7)
C15 0.100(13) 0.028(7) 0.050(8) 0.003(6) 0.011(8) 0.020(8)
C16 0.102(13) 0.027(7) 0.060(9) 0.000(6) 0.025(9) 0.003(8)
C17 0.079(10) 0.027(6) 0.063(9) 0.007(6) 0.023(8) 0.005(7)
C18 0.057(8) 0.016(5) 0.066(9) -0.003(5) 0.014(7) 0.012(5)
C13 0.072(10) 0.017(5) 0.058(8) -0.005(5) -0.001(7) 0.004(6)
C19 0.056(8) 0.025(6) 0.037(6) 0.008(5) 0.004(5) -0.008(5)
C20 0.046(7) 0.025(6) 0.051(7) -0.001(5) -0.005(6) -0.001(5)
C21 0.063(8) 0.028(6) 0.041(7) 0.004(5) 0.003(6) 0.000(6)
C22 0.054(8) 0.037(7) 0.042(7) 0.005(5) 0.014(6) 0.002(6)
C23 0.050(7) 0.017(5) 0.051(7) 0.002(5) 0.009(6) 0.010(5)
C24 0.042(6) 0.022(5) 0.037(6) 0.006(5) 0.002(5) -0.001(5)
C25 0.024(5) 0.023(5) 0.055(7) 0.004(5) 0.009(5) 0.006(4)
C26 0.031(6) 0.022(5) 0.067(8) 0.003(5) 0.008(5) -0.008(5)
C27 0.028(6) 0.032(6) 0.077(9) -0.007(6) 0.003(6) -0.010(5)
C28 0.038(7) 0.027(6) 0.082(10) -0.004(6) 0.018(6) -0.011(5)
C29 0.049(8) 0.035(7) 0.061(8) 0.003(6) 0.012(6) -0.010(6)
C30 0.046(7) 0.013(5) 0.063(8) -0.001(5) 0.011(6) -0.009(5)
C31 0.038(7) 0.051(8) 0.054(8) -0.008(6) -0.005(6) 0.007(6)
C32 0.038(7) 0.038(7) 0.068(9) -0.010(6) -0.002(6) -0.001(6)
C33 0.023(5) 0.029(6) 0.072(9) -0.003(6) 0.005(5) -0.009(5)
C34 0.064(9) 0.044(8) 0.058(9) -0.001(7) 0.000(7) -0.011(7)
C35 0.054(9) 0.049(8) 0.074(10) -0.013(7) 0.010(7) 0.000(7)
C36 0.046(7) 0.014(5) 0.094(11) -0.003(6) -0.004(7) 0.003(5)
C37 0.086(11) 0.034(7) 0.049(8) 0.003(6) 0.003(7) -0.026(7)
C39 0.038(6) 0.025(6) 0.059(8) -0.011(5) 0.000(5) -0.001(5)
C40 0.050(7) 0.018(5) 0.056(8) -0.008(5) -0.009(6) -0.008(5)
C41 0.045(7) 0.024(6) 0.044(7) -0.005(5) 0.001(5) -0.005(5)
C42 0.040(6) 0.034(6) 0.046(7) -0.001(5) -0.007(5) 0.002(5)
C43 0.034(6) 0.035(6) 0.047(7) -0.007(5) -0.010(5) -0.002(5)
C44 0.040(7) 0.016(5) 0.070(9) -0.012(5) 0.004(6) 0.000(5)
C58 0.039(7) 0.037(7) 0.073(9) -0.003(7) -0.004(6) -0.003(6)
Fe1 0.0310(9) 0.0206(8) 0.0512(11) -0.0036(8) 0.0010(8) 0.0002(7)
Ni1 0.0260(9) 0.0151(8) 0.0444(10) 0.0006(7) 0.0037(7) -0.0015(7)
O1 0.051(6) 0.055(6) 0.098(8) -0.021(6) -0.008(5) 0.017(5)
P1 0.0275(13) 0.0202(13) 0.0431(15) 0.0008(11) 0.0038(11) -0.0016(11)
P2 0.0287(13) 0.0192(12) 0.0394(15) 0.0022(11) 0.0013(11) -0.0009(11)
S1 0.0345(14) 0.0173(12) 0.0500(16) -0.0006(11) -0.0010(12) -0.0009(11)
S2 0.0307(13) 0.0255(13) 0.0495(16) -0.0045(12) 0.0073(11) -0.0018(11)
B1 0.043(8) 0.028(7) 0.064(10) -0.009(7) 0.004(7) 0.005(6)
F1 0.239(16) 0.050(6) 0.090(8) -0.003(5) 0.008(9) 0.082(8)
F2 0.098(8) 0.049(6) 0.215(14) -0.029(7) 0.085(9) -0.008(6)
F3 0.090(8) 0.164(13) 0.075(7) -0.011(8) -0.009(6) 0.025(8)
F4 0.074(6) 0.047(5) 0.085(6) -0.013(4) 0.005(5) -0.007(4)
B2 0.068(13) 0.066(13) 0.103(17) -0.002(12) 0.032(12) 0.005(11)
F5 0.108(9) 0.116(10) 0.094(8) 0.008(7) 0.020(7) -0.009(8)
F6 0.065(7) 0.167(13) 0.125(10) 0.064(9) 0.030(6) 0.033(8)
F7 0.139(11) 0.076(8) 0.126(10) -0.010(7) 0.047(8) 0.022(8)
F8 0.100(9) 0.165(13) 0.088(8) 0.008(8) 0.036(7) 0.047(9)

loop_
_atom_type_symbol
_atom_type_description
_atom_type_scat_dispersion_real
_atom_type_scat_dispersion_imag
_atom_type_scat_source
C C 0.0181 0.0091 'International Tables Vol C Tables 4.2.6.8 and 6.1.1.4'
H H 0.0000 0.0000 'International Tables Vol C Tables 4.2.6.8 and 6.1.1.4'
B B 0.0090 0.0039 'International Tables Vol C Tables 4.2.6.8 and 6.1.1.4'
F F 0.0727 0.0534 'International Tables Vol C Tables 4.2.6.8 and 6.1.1.4'
Fe Fe -1.1336 3.1974 'International Tables Vol C Tables 4.2.6.8 and 6.1.1.4'
Ni Ni -3.0029 0.5091 'International Tables Vol C Tables 4.2.6.8 and 6.1.1.4'
O O 0.0492 0.0322 'International Tables Vol C Tables 4.2.6.8 and 6.1.1.4'
P P 0.2955 0.4335 'International Tables Vol C Tables 4.2.6.8 and 6.1.1.4'
S S 0.3331 0.5567 'International Tables Vol C Tables 4.2.6.8 and 6.1.1.4'

loop_
_geom_angle_atom_site_label_1
_geom_angle_atom_site_label_2
_geom_angle_atom_site_label_3
_geom_angle
C2 C1 P2 116.8(8)
C6 C1 C2 120.2(10)
C6 C1 P2 123.0(9)
C1 C2 P1 116.7(8)
C3 C2 C1 119.0(11)
C3 C2 P1 124.3(9)
C4 C3 C2 120.3(12)
C3 C4 C5 120.3(11)
C6 C5 C4 120.6(11)
C5 C6 C1 119.6(12)
C10 C9 C8 120.0
C9 C10 C11 120.0
C9 C10 P1 120.5(4)
C11 C10 P1 119.4(4)
C10 C11 C12 120.0
C7 C12 C11 120.0
C12 C7 C8 120.0
C7 C8 C9 120.0
C15 C14 C13 120.0
C16 C15 C14 120.0
C17 C16 C15 120.0
C16 C17 C18 120.0
C17 C18 P1 119.4(5)
C13 C18 C17 120.0
C13 C18 P1 120.5(5)
C18 C13 C14 120.0
C20 C19 C24 119.7(11)
C19 C20 C21 119.3(12)
C20 C21 C22 119.7(12)
C23 C22 C21 120.8(12)
C22 C23 C24 120.3(12)
C19 C24 P2 119.2(8)
C23 C24 C19 120.2(11)
C23 C24 P2 120.6(9)
C26 C25 C30 120.7(11)
C26 C25 P2 121.3(8)
C30 C25 P2 117.7(9)
C27 C26 C25 118.4(11)
C26 C27 C28 122.3(12)
C27 C28 C29 119.3(11)
C30 C29 C28 119.8(12)
C29 C30 C25 119.3(12)
C32 C31 S1 116.4(9)
C33 C32 C31 118.4(11)
C32 C33 S2 117.0(8)
C37 C39 Fe1 126.7(9)
C40 C39 C37 125.7(12)
C40 C39 Fe1 68.9(6)
C43 C39 C37 128.3(12)
C43 C39 C40 105.9(11)
C43 C39 Fe1 70.2(7)
C36 C40 Fe1 127.0(9)
C39 C40 C36 124.0(12)
C39 C40 Fe1 71.6(7)
C41 C40 C36 128.3(12)
C41 C40 C39 107.6(10)
C41 C40 Fe1 69.8(6)
C35 C41 Fe1 127.6(9)
C40 C41 C35 126.9(11)
C40 C41 Fe1 70.4(7)
C42 C41 C35 125.7(12)
C42 C41 C40 107.1(11)
C42 C41 Fe1 71.4(7)
C34 C42 Fe1 126.5(9)
C41 C42 C34 124.7(12)
C41 C42 Fe1 70.4(7)
C43 C42 C34 125.0(12)
C43 C42 C41 110.2(11)
C43 C42 Fe1 71.8(7)
C39 C43 C58 124.1(11)
C39 C43 Fe1 71.2(7)
C42 C43 C39 109.2(10)
C42 C43 C58 126.2(11)
C42 C43 Fe1 70.3(7)
C58 C43 Fe1 131.3(8)
O1 C44 Fe1 173.6(11)
C39 Fe1 Ni1 105.2(3)
C39 Fe1 S1 94.1(4)
C39 Fe1 S2 142.5(3)
C40 Fe1 C39 39.5(5)
C40 Fe1 C42 64.8(5)
C40 Fe1 C43 64.9(5)
C40 Fe1 Ni1 144.7(4)
C40 Fe1 S1 117.2(4)
C40 Fe1 S2 155.5(4)
C41 Fe1 C39 66.1(5)
C41 Fe1 C40 39.8(5)
C41 Fe1 C42 38.2(5)
C41 Fe1 C43 64.5(5)
C41 Fe1 Ni1 144.2(3)
C41 Fe1 S1 156.9(3)
C41 Fe1 S2 115.9(3)
C42 Fe1 C39 64.5(5)
C42 Fe1 C43 37.8(5)
C42 Fe1 Ni1 106.1(3)
C42 Fe1 S1 144.3(4)
C42 Fe1 S2 93.7(4)
C43 Fe1 C39 38.6(5)
C43 Fe1 Ni1 86.9(3)
C43 Fe1 S1 107.9(3)
C43 Fe1 S2 105.8(3)
C44 Fe1 C39 123.4(5)
C44 Fe1 C40 88.2(5)
C44 Fe1 C41 87.3(5)
C44 Fe1 C42 120.8(6)
C44 Fe1 C43 150.5(5)
C44 Fe1 Ni1 122.4(4)
C44 Fe1 S1 94.6(4)
C44 Fe1 S2 93.8(4)
S1 Fe1 Ni1 49.69(8)
S1 Fe1 S2 86.98(12)
S2 Fe1 Ni1 49.47(9)
P1 Ni1 Fe1 129.15(11)
P1 Ni1 P2 88.04(12)
P1 Ni1 S1 178.62(14)
P1 Ni1 S2 91.31(12)
P2 Ni1 Fe1 130.10(10)
P2 Ni1 S1 93.34(12)
P2 Ni1 S2 178.80(14)
S1 Ni1 Fe1 49.75(9)
S2 Ni1 Fe1 49.83(9)
S2 Ni1 S1 87.32(12)
C2 P1 C10 105.2(5)
C2 P1 C18 107.3(5)
C2 P1 Ni1 109.0(4)
C10 P1 Ni1 114.4(3)
C18 P1 C10 103.1(4)
C18 P1 Ni1 116.9(3)
C1 P2 C24 105.1(5)
C1 P2 C25 105.0(5)
C1 P2 Ni1 108.5(4)
C24 P2 Ni1 117.4(4)
C25 P2 C24 103.1(5)
C25 P2 Ni1 116.5(4)
C31 S1 Fe1 105.1(5)
C31 S1 Ni1 101.2(5)
Ni1 S1 Fe1 80.57(11)
C33 S2 Fe1 105.9(4)
C33 S2 Ni1 101.2(4)
Ni1 S2 Fe1 80.70(11)
F1 B1 F2 109.9(13)
F1 B1 F4 113.5(14)
F3 B1 F1 107.1(13)
F3 B1 F2 104.9(14)
F3 B1 F4 110.8(12)
F4 B1 F2 110.3(12)
F5 B2 F6 107.8(17)
F5 B2 F8 114.5(19)
F7 B2 F5 110(2)
F7 B2 F6 106.7(19)
F7 B2 F8 113.1(19)
F8 B2 F6 103.7(19)

loop_
_geom_bond_atom_site_label_1
_geom_bond_atom_site_label_2
_geom_bond_distance
C1 C2 1.416(16)
C1 C6 1.388(16)
C1 P2 1.818(11)
C2 C3 1.386(15)
C2 P1 1.808(12)
C3 C4 1.373(17)
C4 C5 1.395(17)
C5 C6 1.368(16)
C9 C10 1.3900
C9 C8 1.3900
C10 C11 1.3900
C10 P1 1.834(6)
C11 C12 1.3900
C12 C7 1.3900
C7 C8 1.3900
C14 C15 1.3900
C14 C13 1.3900
C15 C16 1.3900
C16 C17 1.3900
C17 C18 1.3900
C18 C13 1.3900
C18 P1 1.812(7)
C19 C20 1.370(17)
C19 C24 1.413(17)
C20 C21 1.399(18)
C21 C22 1.400(18)
C22 C23 1.345(17)
C23 C24 1.376(16)
C24 P2 1.842(11)
C25 C26 1.392(16)
C25 C30 1.422(15)
C25 P2 1.821(11)
C26 C27 1.381(15)
C27 C28 1.381(18)
C28 C29 1.410(19)
C29 C30 1.384(16)
C31 C32 1.522(19)
C31 S1 1.842(13)
C32 C33 1.507(19)
C33 S2 1.831(12)
C34 C42 1.530(18)
C35 C41 1.524(18)
C36 C40 1.505(15)
C37 C39 1.497(18)
C39 C40 1.441(18)
C39 C43 1.414(17)
C39 Fe1 2.147(12)
C40 C41 1.434(17)
C40 Fe1 2.111(11)
C41 C42 1.379(17)
C41 Fe1 2.103(12)
C42 C43 1.378(18)
C42 Fe1 2.115(12)
C43 C58 1.539(9)
C43 Fe1 2.134(10)
C44 Fe1 1.837(13)
C44 O1 1.151(15)
Fe1 Ni1 2.900(2)
Fe1 S1 2.244(4)
Fe1 S2 2.246(3)
Ni1 P1 2.192(3)
Ni1 P2 2.196(3)
Ni1 S1 2.242(3)
Ni1 S2 2.234(3)
B1 F1 1.362(17)
B1 F2 1.377(19)
B1 F3 1.352(19)
B1 F4 1.370(18)
B2 F5 1.36(3)
B2 F6 1.45(3)
B2 F7 1.31(2)
B2 F8 1.37(2)
